data_1008859
loop_
_publ_author_name
'Averbuch-Pouchot, M. T.'
'Sch\"ulke, U.'

_publ_section_title
;
 Preparation and crystal structure of guanidinium cyclododecaphosphate
 telluric acid hydrate: (C (N H2)3)12 P12 O36. 12Te (O H)6 . 24H2 O
;
_journal_coden_ASTM ZAACAB
_journal_issue 11
_journal_name_full
;
 Zeitschrift fuer Anorganische und Allgemeine Chemie
;
_journal_page_first 1997
_journal_page_last 2002
_journal_paper_doi 10.1002/zaac.19966221131
_journal_volume 622
_journal_year 1996
_chemical_formula_structural
;
 (C (N H2)3)12 (P12 O36) (Te (O H)6)12 (H2 O)24
;
_chemical_formula_sum 'C12 H192 N36 O132 P12 Te12'
_chemical_name_systematic
;
 Guanidinium cyclo-dodecaphosphate - telluric acid - water (1/12/24)
;
_space_group_IT_number 148
_symmetry_cell_setting trigonal
_symmetry_space_group_name_Hall '-R 3'
_symmetry_space_group_name_H-M 'R -3 :H'
_cell_angle_alpha 90
_cell_angle_beta 90
_cell_angle_gamma 120
_cell_formula_units_Z 3
_cell_length_a 15.854(9)
_cell_length_b 15.854(9)
_cell_length_c 51.26(2)
_cell_volume 11158.0
_refine_ls_R_factor_all 0.031
_cod_depositor_comments
;
 Marking atoms 'N3' and 'N4' as belonging to disorder assembly A, disorder sites
 '1' and '2' respectively. Marking atoms 'N7', 'N8' and 'N9' as belonging to
 disorder assembly B, disorder sites '1', '2' and '3' respectively.

 Antanas Vaitkus,
 2018-01-24

 Marking attached hydrogen atoms.

 Antanas Vaitkus,
 2018-01-24
;
_cod_original_sg_symbol_H-M 'R -3 H'
_cod_database_code 1008859

loop_
_symmetry_equiv_pos_as_xyz
x,y,z
-y,x-y,z
y-x,-x,z
-x,-y,-z
y,y-x,-z
x-y,x,-z
1/3+x,2/3+y,2/3+z
2/3+x,1/3+y,1/3+z
1/3-y,2/3+x-y,2/3+z
2/3-y,1/3+x-y,1/3+z
1/3-x+y,2/3-x,2/3+z
2/3-x+y,1/3-x,1/3+z
1/3-x,2/3-y,2/3-z
2/3-x,1/3-y,1/3-z
1/3+y,2/3-x+y,2/3-z
2/3+y,1/3-x+y,1/3-z
1/3+x-y,2/3+x,2/3-z
2/3+x-y,1/3+x,1/3-z

loop_
_atom_site_aniso_label
_atom_site_aniso_U_11
_atom_site_aniso_U_12
_atom_site_aniso_U_13
_atom_site_aniso_U_22
_atom_site_aniso_U_23
_atom_site_aniso_U_33
Te1 0.0175(1) 0.0088(1) 0.0010(5) 0.0168(1) -0.0002(5) 0.0201(1)
Te2 0.0146(1) 0.0077(1) .0000(5) 0.0159(1) 0.0010(5) 0.0240(1)
P1 0.0196(7) 0.0108(5) -0.0027(7) 0.0217(7) -0.0021(7) 0.023(1)
P2 0.0187(7) 0.0100(5) -0.0015(8) 0.0232(7) -0.0046(8) 0.029(1)
O1 0.016(2) 0.004(1) -0.009(2) 0.011(2) -0.002(2) 0.027(3)
O2 0.040(2) 0.022(1) -0.001(2) 0.023(2) 0.003(2) 0.029(3)
O3 0.029(2) 0.015(2) 0.018(2) 0.037(3) -0.011(2) 0.042(3)
O4 0.036(3) 0.014(2) -0.005(3) 0.028(3) 0.003(3) 0.034(4)
O5 0.028(2) 0.023(1) 0.002(2) 0.038(2) -0.003(3) 0.035(3)
O6 0.041(2) 0.035(2) 0.002(3) 0.050(3) 0.004(3) 0.041(4)
O7 0.021(2) 0.013(2) 0.010(2) 0.029(2) 0.009(2) 0.031(3)
O8 0.054(3) 0.023(2) -0.006(3) 0.029(2) 0.005(3) 0.033(4)
O9 0.021(2) 0.008(2) -0.007(2) 0.023(2) -0.001(3) 0.040(4)
O10 0.036(2) 0.020(2) -0.028(3) 0.026(2) -0.022(2) 0.051(4)
O11 0.031(2) 0.014(1) -0.015(3) 0.015(2) -0.011(2) 0.049(4)
O12 0.015(2) 0.011(2) -0.011(2) 0.036(3) 0.005(3) 0.047(4)
O13 0.019(2) 0.009(2) .000(3) 0.026(3) -0.003(3) 0.066(5)
O14 0.035(3) 0.007(2) -0.008(2) 0.013(2) -0.003(2) 0.024(3)
O15 0.030(3) 0.003(2) -0.004(3) 0.019(2) -0.008(3) 0.039(4)
O16 0.071(3) 0.037(2) 0.034(3) 0.048(3) 0.008(3) 0.043(4)
O17 0.065(4) 0.034(2) -0.015(4) 0.042(3) -0.023(4) 0.076(6)
O18 0.042(3) 0.022(2) 0.004(3) 0.027(2) -0.001(2) 0.029(3)
O19 0.041(3) 0.033(2) .000(2) 0.059(3) -0.004(3) 0.020(3)
O20 0.039(3) 0.013(2) -0.004(3) 0.028(3) 0.003(3) 0.047(4)
O21 0.051(4) 0.016(3) 0.003(4) 0.042(4) 0.014(3) 0.036(4)
O22 0.042(3) 0.026(3) 0.002(4) 0.058(4) -0.012(4) 0.050(5)
N1 0.024(3) 0.018(3) 0.005(5) 0.050(5) -0.001(6) 0.11(1)
N2 0.033(3) 0.021(2) -0.004(4) 0.038(3) -0.001(4) 0.065(7)
N5 0.038(4) 0.005(2) -0.006(5) 0.008(2) -0.001(4) 0.103(9)
N6 0.11(1) -0.031(9) 0.007(9) 0.064(9) -0.005(8) 0.059(8)
C1 0.023(4) 0.0115(20) 0. 0.023(4) 0. 0.07(1)
C2 0.034(5) 0.017(3) 0. 0.034(5) 0. 0.06(1)
C3 0.031(5) 0.0155(25) 0. 0.031(5) 0. 0.05(1)
C4 0.010(2) 0.005(1) 0. 0.010(2) 0. 0.025(7)
C5 0.015(4) 0.0075(20) 0. 0.015(4) 0. 0.11(2)
C6 0.038(6) 0.019(3) 0. 0.038(6) 0. 0.016(6)

loop_
_atom_site_label
_atom_site_type_symbol
_atom_site_symmetry_multiplicity
_atom_site_Wyckoff_symbol
_atom_site_fract_x
_atom_site_fract_y
_atom_site_fract_z
_atom_site_occupancy
_atom_site_attached_hydrogens
_atom_site_calc_flag
_atom_site_disorder_assembly
_atom_site_disorder_group
Te1 Te6+ 18 f 0.00006(8) 0.33201(7) 0.22684(1) 1. 0 d . .
Te2 Te6+ 18 f 0.99969(7) 0.33401(7) 0.42689(1) 1. 0 d . .
P1 P5+ 18 f 0.4266(2) 0.0224(2) 0.31011(5) 1. 0 d . .
P2 P5+ 18 f 0.3001(2) 0.1052(2) 0.31901(5) 1. 0 d . .
O1 O2- 18 f 0.4380(4) 0.4221(4) 0.4618(1) 1. 0 d . .
O2 O2- 18 f 0.3553(5) 0.4481(4) 0.4199(1) 1. 0 d . .
O3 O2- 18 f 0.4246(5) 0.3155(5) 0.4205(2) 1. 0 d . .
O4 O2- 18 f 0.5581(5) 0.5813(5) 0.2058(2) 1. 0 d . .
O5 O2- 18 f 0.0922(4) 0.3163(5) 0.2060(1) 1. 0 d . .
O6 O2- 18 f 0.0839(5) 0.6442(5) 0.0854(2) 1. 0 d . .
O7 O2- 18 f 0.5538(4) 0.6180(4) 0.1151(1) 1. 0 d . .
O8 O2- 18 f 0.2722(5) 0.0530(5) 0.4059(2) 1. 0 d . .
O9 O2- 18 f 0.0565(4) 0.2738(4) 0.1151(1) 1. 0 d . .
O10 O2- 18 f 0.2779(5) 0.2241(4) 0.2157(2) 1. 0 d . .
O11 O2- 18 f 0.6070(4) 0.5506(4) 0.4066(2) 1. 0 d . .
O12 O2- 18 f -0.0678(4) 0.3845(5) 0.0745(2) 1. 0 d . .
O13 O2- 18 f 0.6292(5) 0.0687(5) 0.3502(2) 1. 0 d . .
O14 O2- 18 f 0.5561(5) 0.4890(4) 0.2923(1) 1. 0 d . .
O15 O2- 18 f 0.3307(5) 0.4018(5) 0.0319(2) 1. 0 d . .
O16 O2- 18 f 0.4357(6) 0.5048(5) 0.3747(2) 1. 0 d . .
O17 O2- 18 f 0.1330(6) 0.4308(6) 0.0056(2) 1. 0 d . .
O18 O2- 18 f 0.3404(5) 0.2162(4) 0.3281(1) 1. 0 d . .
O19 O2- 18 f 0.1435(5) 0.4993(5) 0.1651(1) 1. 0 d . .
O20 O2- 18 f 0.5052(6) 0.3589(5) 0.5016(2) 1. 0 d . .
O21 O2- 18 f 0.4797(6) 0.1713(6) 0.4982(2) 1. 0 d . .
O22 O2- 18 f 0.1911(6) 0.3226(6) 0.3043(2) 1. 0 d . .
N1 N3- 18 f 0.2381(7) 0.6300(8) 0.2332(3) 1. 0 d . .
N2 N3- 18 f 0.5730(6) 0.2931(6) 0.2300(2) 1. 0 d . .
N3 N3- 18 f 0.3775(8) 0.6145(8) 0.0310(3) 0.62 2 d A 1
N4 N3- 18 f 0.357(1) 0.596(1) 0.2984(4) 0.38 2 d A 2
N5 N3- 18 f 0.0584(7) 0.0973(6) 0.2290(3) 1. 0 d . .
N6 N3- 18 f 0.070(1) 0.096(1) 0.2975(3) 1. 2 d . .
N7 N3- 18 f -0.020(1) 0.070(1) 0.0387(4) 0.41 2 d B 1
N8 N3- 18 f 0.573(1) 0.313(1) 0.3044(4) 0.38 2 d B 2
N9 N3- 18 f 0.614(2) 0.248(2) 0.3767(8) 0.21 2 d B 3
C1 C4+ 6 c 0. 0. 0.4341(5) 1. 0 d . .
C2 C4+ 6 c 0. 0. 0.1015(5) 1. 0 d . .
C3 C4+ 6 c 0. 0. 0.3674(4) 1. 0 d . .
C4 C4+ 6 c 0. 0. 0.2295(3) 1. 0 d . .
C5 C4+ 6 c 0. 0. 0.2983(5) 1. 0 d . .
C6 C4+ 6 c 0. 0. 0.0346(3) 1. 0 d . .
H1 H1+ 18 f 0.39(1) 0.11(1) 0.194(3) 1. 0 d . .
H2 H1+ 18 f 0.41(1) 0.29(1) 0.070(3) 1. 0 d . .
H3 H1+ 18 f 0.408(9) 0.291(9) 0.403(3) 1. 0 d . .
H4 H1+ 18 f 0.06(1) 0.460(9) 0.191 1. 0 d . .
H5 H1+ 18 f 0.26(1) 0.39(1) 0.476(3) 1. 0 d . .
H6 H1+ 18 f 0.34(1) 0.42(1) 0.071 1. 0 d . .
H7 H1+ 18 f 0.03(1) 0.48(1) 0.117(3) 1. 0 d . .
H8 H1+ 18 f 0.41(1) 0.45(1) 0.275(3) 1. 0 d . .
H9 H1+ 18 f 0.47(1) 0.45(1) 0.217(3) 1. 0 d . .
H10 H1+ 18 f 0.30(1) 0.18(1) 0.218(3) 1. 0 d . .
H11 H1+ 18 f 0.31(1) 0.10(1) 0.063(3) 1. 0 d . .
H12 H1+ 18 f -0.02(1) 0.43(1) 0.059(3) 1. 0 d . .
H13 H1+ 18 f 0.45(1) 0.68(1) 0.098(3) 1. 0 d . .
H14 H1+ 18 f 0.57(1) 0.36(1) 0.761(3) 1. 0 d . .
H15 H1+ 18 f .00(1) 0.13(1) 0.103(3) 1. 0 d . .
H16 H1+ 18 f 0.130(9) 0.100(9) 0.102(3) 1. 0 d . .
H17 H1+ 18 f 0.127(9) 0.120(9) 0.232(3) 1. 0 d . .
H18 H1+ 18 f 0.02(1) 0.13(1) 0.237(3) 1. 0 d . .
H19 H1+ 18 f 0.12(1) 0.48(1) 0.151(3) 1. 0 d . .
H20 H1+ 18 f 0.15(1) 0.01(1) 0.495(3) 1. 0 d . .
H21 H1+ 18 f 0.139(9) 0.497(9) 0.484(3) 1. 0 d . .
H22 H1+ 18 f 0.18(1) 0.495(9) 0.500(3) 1. 0 d . .
H23 H1+ 18 f 0.01(1) 0.21(1) 0.150(3) 1. 0 d . .
H24 H1+ 18 f 0.54(1) 0.17(1) 0.499(3) 1. 0 d . .
H25 H1+ 18 f 0.69(1) 0.87(1) 0.363(3) 1. 0 d . .
H26 H1+ 18 f 0.63(1) 0.88(1) 0.312(3) 1. 0 d . .

loop_
_atom_type_symbol
_atom_type_oxidation_number
Te6+ 6.000
P5+ 5.000
O2- -2.000
N3- -3.000
C4+ 4.000
H1+ 1.000

loop_
_cod_related_entry_id
_cod_related_entry_database
_cod_related_entry_code
1 AMCSD 0016725
